data_4100097
_journal_name_full 'Journal of the American Chemical Society'
_journal_paper_doi 10.1021/ja044542i
_journal_year 2005
_chemical_formula_sum 'C14 H20 O3'
_chemical_formula_weight 236.30
_space_group_IT_number 14
_symmetry_cell_setting monoclinic
_symmetry_space_group_name_Hall '-P 2ybc'
_symmetry_space_group_name_H-M 'P 1 21/c 1'
_cell_angle_alpha 90.00
_cell_angle_beta 96.766(2)
_cell_angle_gamma 90.00
_cell_formula_units_Z 4
_cell_length_a 12.7483(14)
_cell_length_b 8.5538(9)
_cell_length_c 11.2196(12)
_cell_measurement_temperature 193(2)
_cell_volume 1214.9(2)
_exptl_crystal_density_diffrn 1.292
_cod_depositor_comments
;
The following automatic conversions were performed:
'_symmetry_cell_setting' value 'Monoclinic' changed to 'monoclinic'
according to '/home/saulius/struct/CIF-dictionaries/cif_core.dic'
dictionary named 'cif_core.dic' version 2.4.1 from 2010-06-29.

Automatic conversion script
Id: cif_fix_enum 1527 2010-12-29 10:47:43Z saulius 
;
_cod_original_sg_symbol_H-M 'P 21/c'
_cod_database_code 4100097

loop_
_symmetry_equiv_pos_as_xyz
'x, y, z'
'-x, y+1/2, -z+1/2'
'-x, -y, -z'
'x, -y-1/2, z-1/2'

loop_
_atom_site_label
_atom_site_type_symbol
_atom_site_fract_x
_atom_site_fract_y
_atom_site_fract_z
_atom_site_U_iso_or_equiv
_atom_site_adp_type
_atom_site_occupancy
_atom_site_symmetry_multiplicity
_atom_site_calc_flag
_atom_site_refinement_flags
_atom_site_disorder_assembly
_atom_site_disorder_group
O1 O 0.60079(10) 0.18500(14) 0.76742(11) 0.0294(3) Uani 1 1 d . . .
H1A H 0.5768 0.2731 0.7740 0.044 Uiso 1 1 calc R . .
O3 O 0.55207(10) 0.48101(14) 0.70039(12) 0.0307(3) Uani 1 1 d . . .
H3A H 0.5720 0.3924 0.7194 0.046 Uiso 1 1 calc R . .
O2 O 0.73517(10) 0.79393(14) 0.50112(12) 0.0312(3) Uani 1 1 d . . .
C14 C 0.80452(13) 0.36962(18) 0.72191(15) 0.0187(4) Uani 1 1 d . . .
H14A H 0.8579 0.3585 0.7917 0.022 Uiso 1 1 calc R . .
C7 C 0.85230(13) 0.40086(18) 0.60200(14) 0.0180(3) Uani 1 1 d . . .
H7A H 0.9289 0.4166 0.6091 0.022 Uiso 1 1 calc R . .
C12 C 0.63664(13) 0.5661(2) 0.66069(16) 0.0228(4) Uani 1 1 d . . .
H12A H 0.6229 0.6775 0.6722 0.027 Uiso 1 1 calc R . .
C2 C 0.76089(13) 0.20954(18) 0.66904(14) 0.0181(4) Uani 1 1 d . . .
C13 C 0.75050(14) 0.53369(19) 0.71258(15) 0.0211(4) Uani 1 1 d . . .
H13A H 0.7816 0.6113 0.7706 0.025 Uiso 1 1 calc R . .
C9 C 0.82533(14) 0.69717(19) 0.53318(16) 0.0259(4) Uani 1 1 d . . .
H9A H 0.8750 0.7488 0.5925 0.031 Uiso 1 1 calc R . .
H9B H 0.8606 0.6742 0.4632 0.031 Uiso 1 1 calc R . .
C8 C 0.78434(13) 0.54891(19) 0.58412(14) 0.0183(4) Uani 1 1 d . . .
C1 C 0.64440(13) 0.1726(2) 0.65564(16) 0.0240(4) Uani 1 1 d . . .
H1B H 0.6075 0.2440 0.5980 0.029 Uiso 1 1 calc R . .
H1C H 0.6334 0.0673 0.6246 0.029 Uiso 1 1 calc R . .
C5 C 0.89879(13) 0.12202(19) 0.54588(15) 0.0220(4) Uani 1 1 d . . .
H5A H 0.9574 0.1650 0.5087 0.026 Uiso 1 1 calc R . .
H5B H 0.8724 0.0301 0.5015 0.026 Uiso 1 1 calc R . .
C6 C 0.81175(12) 0.24299(18) 0.54993(14) 0.0174(3) Uani 1 1 d . . .
H6A H 0.7614 0.2498 0.4770 0.021 Uiso 1 1 calc R . .
C11 C 0.66546(13) 0.54492(19) 0.53127(15) 0.0212(4) Uani 1 1 d . . .
H11A H 0.6415 0.4469 0.4918 0.025 Uiso 1 1 calc R . .
C4 C 0.93261(14) 0.0821(2) 0.67730(16) 0.0265(4) Uani 1 1 d . . .
H4A H 0.9785 0.1622 0.7160 0.032 Uiso 1 1 calc R . .
H4B H 0.9687 -0.0178 0.6851 0.032 Uiso 1 1 calc R . .
C3 C 0.82744(15) 0.0759(2) 0.73016(16) 0.0244(4) Uani 1 1 d . . .
H3B H 0.8383 0.0909 0.8164 0.029 Uiso 1 1 calc R . .
H3C H 0.7929 -0.0240 0.7131 0.029 Uiso 1 1 calc R . .
C10 C 0.65317(15) 0.6893(2) 0.45249(17) 0.0290(4) Uani 1 1 d . . .
H10A H 0.6613 0.6630 0.3700 0.035 Uiso 1 1 calc R . .
H10B H 0.5842 0.7363 0.4550 0.035 Uiso 1 1 calc R . .

loop_
_atom_site_aniso_label
_atom_site_aniso_U_11
_atom_site_aniso_U_22
_atom_site_aniso_U_33
_atom_site_aniso_U_23
_atom_site_aniso_U_13
_atom_site_aniso_U_12
O1 0.0273(7) 0.0268(7) 0.0377(8) 0.0038(5) 0.0190(6) -0.0018(5)
O3 0.0263(7) 0.0215(6) 0.0473(9) 0.0042(6) 0.0167(6) 0.0019(5)
O2 0.0316(7) 0.0195(7) 0.0421(8) 0.0062(5) 0.0024(6) -0.0006(5)
C14 0.0161(8) 0.0231(8) 0.0171(8) -0.0020(6) 0.0026(6) -0.0006(7)
C7 0.0151(8) 0.0205(8) 0.0185(8) -0.0003(6) 0.0031(6) -0.0017(6)
C12 0.0210(9) 0.0193(8) 0.0294(10) -0.0012(7) 0.0084(7) 0.0012(7)
C2 0.0184(8) 0.0186(8) 0.0180(8) -0.0006(6) 0.0056(6) 0.0004(6)
C13 0.0216(9) 0.0208(8) 0.0212(9) -0.0044(7) 0.0040(7) -0.0008(7)
C9 0.0273(10) 0.0197(9) 0.0313(10) 0.0004(7) 0.0060(8) -0.0025(7)
C8 0.0179(8) 0.0170(8) 0.0203(8) -0.0017(6) 0.0040(6) -0.0016(6)
C1 0.0219(9) 0.0216(9) 0.0298(10) -0.0013(7) 0.0084(8) -0.0031(7)
C5 0.0202(9) 0.0225(9) 0.0246(9) -0.0018(7) 0.0078(7) 0.0025(7)
C6 0.0177(8) 0.0186(8) 0.0162(8) 0.0000(6) 0.0034(6) 0.0006(7)
C11 0.0206(9) 0.0193(8) 0.0235(9) -0.0005(7) 0.0017(7) 0.0001(7)
C4 0.0246(10) 0.0266(9) 0.0278(10) 0.0006(7) 0.0004(7) 0.0073(7)
C3 0.0302(10) 0.0231(9) 0.0205(9) 0.0036(7) 0.0054(7) 0.0030(7)
C10 0.0295(10) 0.0251(10) 0.0316(11) 0.0036(7) -0.0002(8) 0.0003(8)
